data_7249389
loop_
_publ_author_name
'Itoh, Kennosuke'
'Nakahara, Hiroki'
'Takashino, Atsushi'
'Hara, Aya'
'Katsuno, Akiho'
'Abe, Yuriko'
'Mizuguchi, Takaaki'
'Karaki, Fumika'
'Hirayama, Shigeto'
'Nagai, Kenichiro'
'Seki, Reiko'
'Sato, Noriko'
'Okuyama, Kazuki'
'Hashimoto, Masashi'
'Tokunaga, Ken'
'Ishida, Hitoshi'
'Mikami, Fusako'
'Kwofie, Kofi Dadzie'
'Kawada, Hayato'
'Lin, Bangzhong'
'NUNOMURA, Kazuto'
'Kanai, Toshio'
'Hatta, Takeshi'
'Tsuji, Naotoshi'
'Haruta, Junichi'
'Fujii, Hideaki'

_publ_section_title
;
 Anti-Schistosomal Activity and ADMET Properties of
 1,2,5-Oxadiazinane-Containing Compound Synthesized by Visible-Light
 Photoredox Catalysis
;
_journal_name_full 'RSC Medicinal Chemistry'
_journal_paper_doi 10.1039/D4MD00599F
_journal_year 2024
_chemical_formula_moiety 'C23 H24 N2 O'
_chemical_formula_sum 'C23 H24 N2 O'
_chemical_formula_weight 344.46
_space_group_crystal_system monoclinic
_space_group_IT_number 15
_space_group_name_Hall '-C 2yc'
_space_group_name_H-M_alt 'C 1 2/c 1'
_atom_sites_solution_hydrogens geom
_atom_sites_solution_primary direct
_atom_sites_solution_secondary difmap
_audit_update_record
;
2022-12-06 deposited with the CCDC.	2024-09-17 downloaded from the CCDC.
;
_cell_angle_alpha 90.0000
_cell_angle_beta 90.895(6)
_cell_angle_gamma 90.0000
_cell_formula_units_Z 8
_cell_length_a 21.6310(4)
_cell_length_b 5.52013(10)
_cell_length_c 30.7878(6)
_cell_measurement_reflns_used 17376
_cell_measurement_temperature 93
_cell_measurement_theta_max 68.22
_cell_measurement_theta_min 4.09
_cell_volume 3675.80(12)
_computing_cell_refinement 'RAPID AUTO'
_computing_data_collection 'RAPID AUTO (Rigaku, ????)'
_computing_data_reduction 'RAPID AUTO'
_computing_molecular_graphics 'CrystalStructure 4.1'
_computing_publication_material 'CrystalStructure 4.1 (Rigaku, 2014)'
_computing_structure_refinement 'SHELXL2013 (Sheldrick, 2008)'
_computing_structure_solution 'Il Milione (Burla, et al., 2007)'
_diffrn_ambient_temperature 93
_diffrn_detector_area_resol_mean 10.000
_diffrn_measured_fraction_theta_full 0.996
_diffrn_measured_fraction_theta_max 0.996
_diffrn_measurement_device_type 'Rigaku R-AXIS RAPID'
_diffrn_measurement_method \w
_diffrn_radiation_type 'Cu K\a'
_diffrn_radiation_wavelength 1.54187
_diffrn_reflns_av_R_equivalents 0.0253
_diffrn_reflns_Laue_measured_fraction_full 0.996
_diffrn_reflns_Laue_measured_fraction_max 0.996
_diffrn_reflns_limit_h_max 26
_diffrn_reflns_limit_h_min -25
_diffrn_reflns_limit_k_max 6
_diffrn_reflns_limit_k_min -6
_diffrn_reflns_limit_l_max 36
_diffrn_reflns_limit_l_min -36
_diffrn_reflns_number 19648
_diffrn_reflns_point_group_measured_fraction_full 0.996
_diffrn_reflns_point_group_measured_fraction_max 0.996
_diffrn_reflns_theta_full 67.687
_diffrn_reflns_theta_max 68.218
_diffrn_reflns_theta_min 4.088
_diffrn_standards_number 0
_exptl_absorpt_coefficient_mu 0.595
_exptl_absorpt_correction_T_max 0.836
_exptl_absorpt_correction_T_min 0.683
_exptl_absorpt_correction_type multi-scan
_exptl_absorpt_process_details 'ABSCOR (Rigaku, 1995)'
_exptl_crystal_colour colorless
_exptl_crystal_density_diffrn 1.245
_exptl_crystal_density_method 'not measured'
_exptl_crystal_description platelet
_exptl_crystal_F_000 1472.00
_exptl_crystal_size_max 0.300
_exptl_crystal_size_mid 0.300
_exptl_crystal_size_min 0.300
_refine_diff_density_max 0.20
_refine_diff_density_min -0.20
_refine_ls_extinction_method none
_refine_ls_goodness_of_fit_ref 1.078
_refine_ls_hydrogen_treatment constr
_refine_ls_number_parameters 235
_refine_ls_number_reflns 3366
_refine_ls_number_restraints 0
_refine_ls_R_factor_all 0.0426
_refine_ls_R_factor_gt 0.0382
_refine_ls_shift/su_max 0.001
_refine_ls_structure_factor_coef Fsqd
_refine_ls_weighting_details 'w = 1/[\s^2^(Fo^2^)+(0.0430P)^2^+2.8001P] where P=(Fo^2^+2Fc^2^)/3'
_refine_ls_weighting_scheme calc
_refine_ls_wR_factor_gt 0.0934
_refine_ls_wR_factor_ref 0.0958
_reflns_number_gt 3056
_reflns_number_total 3366
_reflns_threshold_expression F^2^>2.0\s(F^2^)
_cod_data_source_file d4md00599f5.cif
_cod_data_source_block ito20220308
_cod_database_code 7249389
_shelxl_res_file
;
TITL ito20220308
CELL  1.54187 21.63097 5.52013 30.78783 90.00000 90.89550 90.00000
ZERR  8 0.00039 0.00010 0.00056 0.00000 0.00640 0.00000
LATT 7
SYMM    -X,    +Y, .50-Z
SFAC C H O N
UNIT 184 192 8 16
L.S. 5
FMAP 2
PLAN -42
WPDB -2
HTAB
BOND $H
CONF
LIST 4
TEMP -180.0
ACTA
SIZE 0.300 0.300 0.300
WGHT    0.043000    2.800100
FVAR       0.68773
O25   3    0.210330    0.372950    0.453914    11.00000    0.01739    0.03217 =
         0.01822   -0.00400   -0.00271    0.00508
N2    4    0.149497    0.341256    0.432799    11.00000    0.01642    0.02601 =
         0.01579   -0.00082   -0.00162    0.00296
N26   4    0.264293    0.213319    0.392982    11.00000    0.01860    0.02656 =
         0.01923   -0.00234    0.00044    0.00198
C2    1    0.096029    0.481340    0.498850    11.00000    0.01509    0.02267 =
         0.01948   -0.00052   -0.00057    0.00555
C3    1    0.157776    0.391086    0.385849    11.00000    0.01922    0.01883 =
         0.01664    0.00024    0.00085   -0.00074
AFIX  13
H3    2    0.173370    0.560148    0.382002    11.00000   -1.20000
AFIX   0
C4    1    0.317642    0.460637    0.337736    11.00000    0.01428    0.02329 =
         0.02487   -0.00432   -0.00079   -0.00334
C5    1    0.205648    0.210431    0.368642    11.00000    0.01906    0.02212 =
         0.01792   -0.00168    0.00135   -0.00011
AFIX  23
H5A   2    0.188001    0.045124    0.369804    11.00000   -1.20000
H5B   2    0.213761    0.248424    0.337827    11.00000   -1.20000
AFIX   0
C6    1    0.097158    0.361367    0.361424    11.00000    0.01842    0.02108 =
         0.01432   -0.00307    0.00270    0.00107
C7    1    0.112991    0.535098    0.452457    11.00000    0.02092    0.02298 =
         0.01873   -0.00069    0.00052    0.00396
AFIX  23
H7A   2    0.074657    0.559218    0.435004    11.00000   -1.20000
H7B   2    0.136925    0.687856    0.451651    11.00000   -1.20000
AFIX   0
C8    1    0.063345    0.272541    0.508784    11.00000    0.02150    0.02533 =
         0.02266   -0.00599   -0.00129   -0.00005
AFIX  43
H8    2    0.054540    0.157254    0.486628    11.00000   -1.20000
AFIX   0
C9    1    0.301710    0.432450    0.385099    11.00000    0.01782    0.02793 =
         0.02398   -0.00691   -0.00004    0.00072
AFIX  23
H9A   2    0.340373    0.423271    0.402657    11.00000   -1.20000
H9B   2    0.278474    0.576923    0.394669    11.00000   -1.20000
AFIX   0
C10   1    0.250613    0.186117    0.438528    11.00000    0.02143    0.03190 =
         0.01965    0.00029    0.00021    0.00837
AFIX  23
H10A  2    0.230966    0.026431    0.443183    11.00000   -1.20000
H10B  2    0.289735    0.189831    0.455637    11.00000   -1.20000
AFIX   0
C11   1    0.005931    0.128888    0.342791    11.00000    0.02195    0.02466 =
         0.02890   -0.00534    0.00263   -0.00420
AFIX  43
H11   2   -0.018911   -0.011002    0.346817    11.00000   -1.20000
AFIX   0
C12   1    0.060248    0.156893    0.366942    11.00000    0.02315    0.02129 =
         0.02138    0.00132    0.00143    0.00121
AFIX  43
H12   2    0.072318    0.036029    0.387338    11.00000   -1.20000
AFIX   0
C13   1    0.352102    0.283602    0.316741    11.00000    0.01901    0.02272 =
         0.02403   -0.00122   -0.00124    0.00104
AFIX  43
H13   2    0.365453    0.143996    0.332302    11.00000   -1.20000
AFIX   0
C14   1    0.089556    0.604612    0.573787    11.00000    0.02801    0.02720 =
         0.02105   -0.00609    0.00120   -0.00062
AFIX  43
H14   2    0.098925    0.718343    0.596093    11.00000   -1.20000
AFIX   0
C15   1    0.312824    0.687820    0.270458    11.00000    0.03004    0.02377 =
         0.03228    0.00404   -0.00202    0.00152
AFIX  43
H15   2    0.298894    0.825655    0.254633    11.00000   -1.20000
AFIX   0
C16   1    0.367058    0.309365    0.273401    11.00000    0.02257    0.02715 =
         0.02509   -0.00467    0.00150    0.00271
AFIX  43
H16   2    0.390683    0.187678    0.259495    11.00000   -1.20000
AFIX   0
C17   1    0.043424    0.230601    0.550726    11.00000    0.02042    0.02434 =
         0.02726    0.00109    0.00151   -0.00158
AFIX  43
H17   2    0.021292    0.086775    0.557221    11.00000   -1.20000
AFIX   0
C18   1    0.298161    0.662375    0.314116    11.00000    0.02287    0.02387 =
         0.03367   -0.00488    0.00182    0.00241
AFIX  43
H18   2    0.274549    0.784351    0.327952    11.00000   -1.20000
AFIX   0
C19   1    0.109761    0.645386    0.531777    11.00000    0.02362    0.02104 =
         0.02404   -0.00182    0.00268   -0.00023
AFIX  43
H19   2    0.133135    0.786543    0.525558    11.00000   -1.20000
AFIX   0
C20   1    0.078322    0.536058    0.331508    11.00000    0.02194    0.02304 =
         0.01708   -0.00001    0.00234   -0.00101
AFIX  43
H20   2    0.102970    0.676438    0.327442    11.00000   -1.20000
AFIX   0
C21   1   -0.012313    0.303435    0.312862    11.00000    0.01938    0.03495 =
         0.02109   -0.00768   -0.00228    0.00101
AFIX  43
H21   2   -0.049292    0.282908    0.296217    11.00000   -1.20000
AFIX   0
C22   1    0.023794    0.507818    0.307438    11.00000    0.02498    0.03102 =
         0.01633    0.00200   -0.00113    0.00424
AFIX  43
H22   2    0.011337    0.629130    0.287240    11.00000   -1.20000
AFIX   0
C23   1    0.347725    0.512024    0.250144    11.00000    0.02621    0.02966 =
         0.02203   -0.00057   -0.00016   -0.00346
AFIX  43
H23   2    0.358377    0.529897    0.220498    11.00000   -1.20000
AFIX   0
C24   1    0.055838    0.398780    0.583177    11.00000    0.02184    0.03011 =
         0.01765    0.00108    0.00290    0.00456
AFIX  43
H24   2    0.041238    0.372701    0.611740    11.00000   -1.20000
AFIX   0
HKLF 4
 
REM  ito20220308
REM R1 =  0.0382 for    3056 Fo > 4sig(Fo)  and  0.0426 for all    3366 data
REM    235 parameters refined using      0 restraints
 
END  
     
WGHT      0.0428      2.8104 

REM No hydrogen bonds found for HTAB generation

REM Highest difference peak  0.197,  deepest hole -0.205,  1-sigma level  0.041
Q1    1   0.1274  0.3688  0.3726  11.00000  0.05    0.20
Q2    1   0.1799  0.2925  0.3786  11.00000  0.05    0.18
Q3    1   0.0731  0.4787  0.4377  11.00000  0.05    0.17
Q4    1   0.0647  0.4120  0.5000  11.00000  0.05    0.16
Q5    1   0.2876  0.2672  0.4539  11.00000  0.05    0.16
Q6    1   0.1039  0.4126  0.3385  11.00000  0.05    0.16
Q7    1   0.1060  0.5007  0.4786  11.00000  0.05    0.15
Q8    1   0.0780  0.4865  0.3575  11.00000  0.05    0.15
Q9    1   0.0697  0.3133  0.3777  11.00000  0.05    0.15
Q10   1   0.3109  0.4417  0.3587  11.00000  0.05    0.15
Q11   1   0.3380  0.3339  0.4014  11.00000  0.05    0.15
Q12   1   0.1180  0.7151  0.4443  11.00000  0.05    0.13
Q13   1   0.0000  0.7023  0.2500  10.50000  0.05    0.13
Q14   1   0.2945  0.6047  0.3993  11.00000  0.05    0.13
Q15   1   0.1520  0.3664  0.4082  11.00000  0.05    0.12
Q16   1   0.1283  0.1998  0.4327  11.00000  0.05    0.12
Q17   1   0.3696  0.0441  0.3516  11.00000  0.05    0.12
Q18   1   0.0842  0.5896  0.5101  11.00000  0.05    0.12
Q19   1   0.2928  0.5159  0.3233  11.00000  0.05    0.12
Q20   1   0.3448  0.4064  0.3319  11.00000  0.05    0.12
Q21   1   0.1217  0.5289  0.5159  11.00000  0.05    0.11
Q22   1   0.0389  0.3042  0.5263  11.00000  0.05    0.11
Q23   1  -0.0842 -0.1422  0.3466  11.00000  0.05    0.11
Q24   1   0.3838  0.3532  0.3002  11.00000  0.05    0.11
Q25   1   0.0716  0.2877  0.4392  11.00000  0.05    0.11
Q26   1   0.3379  0.3707  0.2594  11.00000  0.05    0.11
Q27   1   0.2588  0.8507  0.2573  11.00000  0.05    0.11
Q28   1   0.1222  0.2677  0.4468  11.00000  0.05    0.11
Q29   1   0.2366  0.2256  0.3814  11.00000  0.05    0.10
Q30   1   0.0130 -0.0389  0.4676  11.00000  0.05    0.10
Q31   1   0.0880  0.2165  0.3540  11.00000  0.05    0.10
Q32   1   0.0000  0.0000  0.5000  10.50000  0.05    0.10
Q33   1   0.0928  0.3523  0.5085  11.00000  0.05    0.10
Q34   1   0.0612  0.0041  0.4126  11.00000  0.05    0.10
Q35   1   0.0411  0.2395  0.4631  11.00000  0.05    0.10
Q36   1   0.0160  0.3631  0.2986  11.00000  0.05    0.10
Q37   1   0.2546  0.4436  0.4991  11.00000  0.05    0.10
Q38   1   0.3639  0.1787  0.3778  11.00000  0.05    0.10
Q39   1   0.0351  0.3537  0.5627  11.00000  0.05    0.10
Q40   1   0.1710  0.4883  0.3811  11.00000  0.05    0.10
Q41   1   0.2829  0.3136  0.3890  11.00000  0.05    0.10
Q42   1   0.0218  0.1335  0.4873  11.00000  0.05    0.09
;

loop_
_symmetry_equiv_pos_site_id
_space_group_symop_operation_xyz
1 +X,+Y,+Z
2 -X,+Y,1/2-Z
3 -X,-Y,-Z
4 +X,-Y,1/2+Z
5 1/2+X,1/2+Y,+Z
6 1/2-X,1/2+Y,1/2-Z
7 1/2-X,1/2-Y,-Z
8 1/2+X,1/2-Y,1/2+Z

loop_
_atom_site_label
_atom_site_type_symbol
_atom_site_fract_x
_atom_site_fract_y
_atom_site_fract_z
_atom_site_U_iso_or_equiv
_atom_site_adp_type
_atom_site_occupancy
_atom_site_site_symmetry_multiplicity
_atom_site_calc_flag
_atom_site_refinement_flags
_atom_site_disorder_assembly
_atom_site_disorder_group
O25 O 0.21033(4) 0.37295(17) 0.45391(3) 0.0226(2) Uani 1 8 d . . .
N2 N 0.14950(5) 0.3413(2) 0.43280(3) 0.0194(2) Uani 1 8 d . . .
N26 N 0.26429(5) 0.2133(2) 0.39298(3) 0.0215(2) Uani 1 8 d . . .
C2 C 0.09603(5) 0.4813(2) 0.49885(4) 0.0191(3) Uani 1 8 d . . .
C3 C 0.15778(5) 0.3911(2) 0.38585(4) 0.0182(3) Uani 1 8 d . . .
C4 C 0.31764(5) 0.4606(2) 0.33774(4) 0.0208(3) Uani 1 8 d . . .
C5 C 0.20565(5) 0.2104(2) 0.36864(4) 0.0197(3) Uani 1 8 d . . .
C6 C 0.09716(5) 0.3614(2) 0.36142(4) 0.0179(3) Uani 1 8 d . . .
C7 C 0.11299(6) 0.5351(2) 0.45246(4) 0.0209(3) Uani 1 8 d . . .
C8 C 0.06335(6) 0.2725(3) 0.50878(4) 0.0232(3) Uani 1 8 d . . .
C9 C 0.30171(6) 0.4325(3) 0.38510(4) 0.0232(3) Uani 1 8 d . . .
C10 C 0.25061(6) 0.1861(3) 0.43853(4) 0.0243(3) Uani 1 8 d . . .
C11 C 0.00593(6) 0.1289(3) 0.34279(4) 0.0251(3) Uani 1 8 d . . .
C12 C 0.06025(6) 0.1569(2) 0.36694(4) 0.0219(3) Uani 1 8 d . . .
C13 C 0.35210(6) 0.2836(3) 0.31674(4) 0.0219(3) Uani 1 8 d . . .
C14 C 0.08956(6) 0.6046(3) 0.57379(4) 0.0254(3) Uani 1 8 d . . .
C15 C 0.31282(6) 0.6878(3) 0.27046(5) 0.0287(3) Uani 1 8 d . . .
C16 C 0.36706(6) 0.3094(3) 0.27340(4) 0.0249(3) Uani 1 8 d . . .
C17 C 0.04342(6) 0.2306(3) 0.55073(4) 0.0240(3) Uani 1 8 d . . .
C18 C 0.29816(6) 0.6624(3) 0.31412(4) 0.0268(3) Uani 1 8 d . . .
C19 C 0.10976(6) 0.6454(2) 0.53178(4) 0.0229(3) Uani 1 8 d . . .
C20 C 0.07832(6) 0.5361(2) 0.33151(4) 0.0207(3) Uani 1 8 d . . .
C21 C -0.01231(6) 0.3034(3) 0.31286(4) 0.0252(3) Uani 1 8 d . . .
C22 C 0.02379(6) 0.5078(3) 0.30744(4) 0.0241(3) Uani 1 8 d . . .
C23 C 0.34773(6) 0.5120(3) 0.25014(4) 0.0260(3) Uani 1 8 d . . .
C24 C 0.05584(6) 0.3988(3) 0.58318(4) 0.0232(3) Uani 1 8 d . . .
H3 H 0.17337 0.56015 0.382 0.0219 Uiso 1 8 calc R . .
H5A H 0.188 0.04512 0.3698 0.0236 Uiso 1 8 calc R . .
H5B H 0.21376 0.24842 0.33783 0.0236 Uiso 1 8 calc R . .
H7A H 0.07466 0.55922 0.435 0.0250 Uiso 1 8 calc R . .
H7B H 0.13692 0.68786 0.45165 0.0250 Uiso 1 8 calc R . .
H8 H 0.05454 0.15725 0.48663 0.0278 Uiso 1 8 calc R . .
H9A H 0.34037 0.42327 0.40266 0.0279 Uiso 1 8 calc R . .
H9B H 0.27847 0.57692 0.39467 0.0279 Uiso 1 8 calc R . .
H10A H 0.23097 0.02643 0.44318 0.0292 Uiso 1 8 calc R . .
H10B H 0.28974 0.18983 0.45564 0.0292 Uiso 1 8 calc R . .
H11 H -0.01891 -0.011 0.34682 0.0302 Uiso 1 8 calc R . .
H12 H 0.07232 0.03603 0.38734 0.0263 Uiso 1 8 calc R . .
H13 H 0.36545 0.144 0.3323 0.0263 Uiso 1 8 calc R . .
H14 H 0.09893 0.71834 0.59609 0.0305 Uiso 1 8 calc R . .
H15 H 0.29889 0.82565 0.25463 0.0345 Uiso 1 8 calc R . .
H16 H 0.39068 0.18768 0.2595 0.0299 Uiso 1 8 calc R . .
H17 H 0.02129 0.08677 0.55722 0.0288 Uiso 1 8 calc R . .
H18 H 0.27455 0.78435 0.32795 0.0321 Uiso 1 8 calc R . .
H19 H 0.13314 0.78654 0.52556 0.0274 Uiso 1 8 calc R . .
H20 H 0.10297 0.67644 0.32744 0.0248 Uiso 1 8 calc R . .
H21 H -0.04929 0.28291 0.29622 0.0302 Uiso 1 8 calc R . .
H22 H 0.01134 0.62913 0.28724 0.0289 Uiso 1 8 calc R . .
H23 H 0.35838 0.5299 0.2205 0.0312 Uiso 1 8 calc R . .
H24 H 0.04124 0.3727 0.61174 0.0278 Uiso 1 8 calc R . .

loop_
_atom_site_aniso_label
_atom_site_aniso_U_11
_atom_site_aniso_U_22
_atom_site_aniso_U_33
_atom_site_aniso_U_12
_atom_site_aniso_U_13
_atom_site_aniso_U_23
O25 0.0174(4) 0.0322(5) 0.0182(4) 0.0051(4) -0.0027(3) -0.0040(4)
N2 0.0164(5) 0.0260(6) 0.0158(5) 0.0030(4) -0.0016(4) -0.0008(4)
N26 0.0186(5) 0.0266(6) 0.0192(5) 0.0020(5) 0.0004(4) -0.0023(5)
C2 0.0151(6) 0.0227(7) 0.0195(6) 0.0056(5) -0.0006(5) -0.0005(5)
C3 0.0192(6) 0.0188(7) 0.0166(6) -0.0007(5) 0.0008(5) 0.0002(5)
C4 0.0143(6) 0.0233(7) 0.0249(6) -0.0033(5) -0.0008(5) -0.0043(5)
C5 0.0191(6) 0.0221(7) 0.0179(6) -0.0001(5) 0.0014(5) -0.0017(5)
C6 0.0184(6) 0.0211(7) 0.0143(5) 0.0011(5) 0.0027(5) -0.0031(5)
C7 0.0209(6) 0.0230(7) 0.0187(6) 0.0040(5) 0.0005(5) -0.0007(5)
C8 0.0215(6) 0.0253(7) 0.0227(6) -0.0001(5) -0.0013(5) -0.0060(5)
C9 0.0178(6) 0.0279(7) 0.0240(7) 0.0007(5) -0.0000(5) -0.0069(6)
C10 0.0214(6) 0.0319(8) 0.0197(6) 0.0084(6) 0.0002(5) 0.0003(5)
C11 0.0220(6) 0.0247(7) 0.0289(7) -0.0042(5) 0.0026(5) -0.0053(6)
C12 0.0232(6) 0.0213(7) 0.0214(6) 0.0012(5) 0.0014(5) 0.0013(5)
C13 0.0190(6) 0.0227(7) 0.0240(6) 0.0010(5) -0.0012(5) -0.0012(5)
C14 0.0280(7) 0.0272(8) 0.0210(6) -0.0006(6) 0.0012(5) -0.0061(6)
C15 0.0300(7) 0.0238(8) 0.0323(7) 0.0015(6) -0.0020(6) 0.0040(6)
C16 0.0226(7) 0.0272(7) 0.0251(7) 0.0027(6) 0.0015(5) -0.0047(6)
C17 0.0204(6) 0.0243(7) 0.0273(7) -0.0016(5) 0.0015(5) 0.0011(6)
C18 0.0229(7) 0.0239(7) 0.0337(7) 0.0024(6) 0.0018(5) -0.0049(6)
C19 0.0236(6) 0.0210(7) 0.0240(6) -0.0002(5) 0.0027(5) -0.0018(5)
C20 0.0219(6) 0.0230(7) 0.0171(6) -0.0010(5) 0.0023(5) -0.0000(5)
C21 0.0194(6) 0.0350(8) 0.0211(6) 0.0010(6) -0.0023(5) -0.0077(6)
C22 0.0250(7) 0.0310(8) 0.0163(6) 0.0042(6) -0.0011(5) 0.0020(5)
C23 0.0262(7) 0.0297(8) 0.0220(6) -0.0035(6) -0.0002(5) -0.0006(6)
C24 0.0218(6) 0.0301(8) 0.0176(6) 0.0046(6) 0.0029(5) 0.0011(5)

loop_
_atom_type_symbol
_atom_type_description
_atom_type_scat_dispersion_real
_atom_type_scat_dispersion_imag
_atom_type_scat_source
C C 0.0181 0.0091
;
International Tables for Crystallography
(Vol. C, Tables 4.2.6.8 and 6.1.1.4)
;
H H 0.0000 0.0000
;
International Tables for Crystallography
(Vol. C, Table 6.1.1.4)
;
O O 0.0492 0.0322
;
International Tables for Crystallography
(Vol. C, Tables 4.2.6.8 and 6.1.1.4)
;
N N 0.0311 0.0180
;
International Tables for Crystallography
(Vol. C, Tables 4.2.6.8 and 6.1.1.4)
;

loop_
_geom_angle_atom_site_label_1
_geom_angle_atom_site_label_2
_geom_angle_atom_site_label_3
_geom_angle
_geom_angle_publ_flag
_geom_angle_site_symmetry_1
_geom_angle_site_symmetry_2
_geom_angle_site_symmetry_3
N2 O25 C10 108.22(9) yes . . .
O25 N2 C3 106.73(9) yes . . .
O25 N2 C7 102.41(9) yes . . .
C3 N2 C7 109.91(10) yes . . .
C5 N26 C9 113.42(10) yes . . .
C5 N26 C10 107.86(10) yes . . .
C9 N26 C10 111.42(10) yes . . .
C7 C2 C8 120.23(11) yes . . .
C7 C2 C19 120.69(11) yes . . .
C8 C2 C19 118.98(11) yes . . .
N2 C3 C5 107.90(10) yes . . .
N2 C3 C6 110.34(9) yes . . .
C5 C3 C6 110.00(10) yes . . .
C9 C4 C13 120.45(11) yes . . .
C9 C4 C18 120.98(11) yes . . .
C13 C4 C18 118.57(11) yes . . .
N26 C5 C3 113.55(10) yes . . .
C3 C6 C12 121.43(11) yes . . .
C3 C6 C20 119.85(11) yes . . .
C12 C6 C20 118.67(11) yes . . .
N2 C7 C2 112.80(10) yes . . .
C2 C8 C17 120.67(12) yes . . .
N26 C9 C4 112.11(10) yes . . .
O25 C10 N26 112.33(11) yes . . .
C12 C11 C21 120.53(13) yes . . .
C6 C12 C11 120.39(12) yes . . .
C4 C13 C16 120.62(12) yes . . .
C19 C14 C24 120.13(12) yes . . .
C18 C15 C23 119.94(13) yes . . .
C13 C16 C23 120.42(12) yes . . .
C8 C17 C24 119.96(12) yes . . .
C4 C18 C15 120.88(12) yes . . .
C2 C19 C14 120.48(12) yes . . .
C6 C20 C22 120.81(12) yes . . .
C11 C21 C22 119.45(12) yes . . .
C20 C22 C21 120.15(12) yes . . .
C15 C23 C16 119.55(12) yes . . .
C14 C24 C17 119.74(12) yes . . .
N2 C3 H3 109.528 no . . .
C5 C3 H3 109.527 no . . .
C6 C3 H3 109.518 no . . .
N26 C5 H5A 108.861 no . . .
N26 C5 H5B 108.862 no . . .
C3 C5 H5A 108.856 no . . .
C3 C5 H5B 108.856 no . . .
H5A C5 H5B 107.702 no . . .
N2 C7 H7A 109.020 no . . .
N2 C7 H7B 109.026 no . . .
C2 C7 H7A 109.044 no . . .
C2 C7 H7B 109.037 no . . .
H7A C7 H7B 107.791 no . . .
C2 C8 H8 119.678 no . . .
C17 C8 H8 119.652 no . . .
N26 C9 H9A 109.187 no . . .
N26 C9 H9B 109.182 no . . .
C4 C9 H9A 109.191 no . . .
C4 C9 H9B 109.186 no . . .
H9A C9 H9B 107.892 no . . .
O25 C10 H10A 109.151 no . . .
O25 C10 H10B 109.143 no . . .
N26 C10 H10A 109.124 no . . .
N26 C10 H10B 109.131 no . . .
H10A C10 H10B 107.861 no . . .
C12 C11 H11 119.729 no . . .
C21 C11 H11 119.743 no . . .
C6 C12 H12 119.804 no . . .
C11 C12 H12 119.806 no . . .
C4 C13 H13 119.688 no . . .
C16 C13 H13 119.689 no . . .
C19 C14 H14 119.927 no . . .
C24 C14 H14 119.942 no . . .
C18 C15 H15 120.041 no . . .
C23 C15 H15 120.014 no . . .
C13 C16 H16 119.789 no . . .
C23 C16 H16 119.796 no . . .
C8 C17 H17 120.013 no . . .
C24 C17 H17 120.032 no . . .
C4 C18 H18 119.570 no . . .
C15 C18 H18 119.548 no . . .
C2 C19 H19 119.758 no . . .
C14 C19 H19 119.765 no . . .
C6 C20 H20 119.596 no . . .
C22 C20 H20 119.591 no . . .
C11 C21 H21 120.270 no . . .
C22 C21 H21 120.285 no . . .
C20 C22 H22 119.920 no . . .
C21 C22 H22 119.931 no . . .
C15 C23 H23 120.220 no . . .
C16 C23 H23 120.225 no . . .
C14 C24 H24 120.133 no . . .
C17 C24 H24 120.123 no . . .

loop_
_geom_bond_atom_site_label_1
_geom_bond_atom_site_label_2
_geom_bond_distance
_geom_bond_publ_flag
_geom_bond_site_symmetry_1
_geom_bond_site_symmetry_2
O25 N2 1.4689(14) yes . .
O25 C10 1.4352(16) yes . .
N2 C3 1.4850(15) yes . .
N2 C7 1.4663(17) yes . .
N26 C5 1.4632(15) yes . .
N26 C9 1.4776(18) yes . .
N26 C10 1.4456(16) yes . .
C2 C7 1.5096(17) yes . .
C2 C8 1.3887(18) yes . .
C2 C19 1.3881(18) yes . .
C3 C5 1.5377(17) yes . .
C3 C6 1.5104(16) yes . .
C4 C9 1.5115(17) yes . .
C4 C13 1.3942(18) yes . .
C4 C18 1.3917(19) yes . .
C6 C12 1.3945(18) yes . .
C6 C20 1.3900(18) yes . .
C8 C17 1.3874(18) yes . .
C11 C12 1.3893(18) yes . .
C11 C21 1.3863(19) yes . .
C13 C16 1.3852(18) yes . .
C14 C19 1.3900(18) yes . .
C14 C24 1.3832(19) yes . .
C15 C18 1.393(2) yes . .
C15 C23 1.385(2) yes . .
C16 C23 1.3892(19) yes . .
C17 C24 1.3870(18) yes . .
C20 C22 1.3919(18) yes . .
C21 C22 1.384(2) yes . .
C3 H3 1.000 no . .
C5 H5A 0.990 no . .
C5 H5B 0.990 no . .
C7 H7A 0.990 no . .
C7 H7B 0.990 no . .
C8 H8 0.950 no . .
C9 H9A 0.990 no . .
C9 H9B 0.990 no . .
C10 H10A 0.990 no . .
C10 H10B 0.990 no . .
C11 H11 0.950 no . .
C12 H12 0.950 no . .
C13 H13 0.950 no . .
C14 H14 0.950 no . .
C15 H15 0.950 no . .
C16 H16 0.950 no . .
C17 H17 0.950 no . .
C18 H18 0.950 no . .
C19 H19 0.950 no . .
C20 H20 0.950 no . .
C21 H21 0.950 no . .
C22 H22 0.950 no . .
C23 H23 0.950 no . .
C24 H24 0.950 no . .

loop_
_geom_contact_atom_site_label_1
_geom_contact_atom_site_label_2
_geom_contact_distance
_geom_contact_publ_flag
_geom_contact_site_symmetry_1
_geom_contact_site_symmetry_2
O25 C2 2.9141(14) no . .
O25 C5 2.7747(15) no . .
O25 C9 2.9384(16) no . .
O25 C19 3.5924(16) no . .
N2 N26 2.8744(15) no . .
N2 C8 3.0373(16) no . .
N2 C12 2.9584(16) no . .
N2 C19 3.5953(16) no . .
N26 C13 3.0671(16) no . .
N26 C18 3.5541(17) no . .
C2 C24 2.7884(18) no . .
C3 C9 3.1222(17) no . .
C3 C10 2.8002(17) no . .
C4 C5 2.9586(16) no . .
C4 C23 2.7987(17) no . .
C5 C12 3.1586(17) no . .
C5 C13 3.5930(17) no . .
C5 C20 3.4678(17) no . .
C6 C7 2.9771(17) no . .
C6 C21 2.7989(17) no . .
C7 C10 3.5772(19) no . .
C7 C12 3.5354(18) no . .
C8 C14 2.7663(19) no . .
C11 C20 2.7643(19) no . .
C12 C22 2.7722(19) no . .
C13 C15 2.774(2) no . .
C16 C18 2.7656(19) no . .
C17 C19 2.7692(19) no . .
O25 O25 3.5623(13) no . 7_556
O25 C10 3.4204(15) no . 7_556
C10 O25 3.4204(15) no . 7_556
C17 C19 3.5863(19) no . 1_545
C19 C17 3.5863(19) no . 1_565
O25 H3 2.5599 no . .
O25 H5A 3.1898 no . .
O25 H7A 3.1552 no . .
O25 H7B 2.3547 no . .
O25 H9A 3.2585 no . .
O25 H9B 2.6174 no . .
N2 H5A 2.6793 no . .
N2 H5B 3.2971 no . .
N2 H8 2.8468 no . .
N2 H9B 3.3099 no . .
N2 H10A 2.4921 no . .
N2 H10B 3.2139 no . .
N2 H12 2.7408 no . .
N26 H3 2.7617 no . .
N26 H13 2.9245 no . .
C2 H14 3.2669 no . .
C2 H17 3.2677 no . .
C3 H7A 2.5434 no . .
C3 H7B 2.6495 no . .
C3 H9B 2.8141 no . .
C3 H10A 3.0962 no . .
C3 H12 2.6951 no . .
C3 H20 2.6560 no . .
C4 H3 3.4685 no . .
C4 H5B 2.5341 no . .
C4 H15 3.2771 no . .
C4 H16 3.2693 no . .
C5 H9A 3.2976 no . .
C5 H9B 2.6789 no . .
C5 H10A 2.5611 no . .
C5 H10B 3.2162 no . .
C5 H12 3.1029 no . .
C6 H5A 2.6381 no . .
C6 H5B 2.7083 no . .
C6 H7A 2.5683 no . .
C6 H7B 3.4103 no . .
C6 H11 3.2704 no . .
C6 H22 3.2733 no . .
C7 H3 2.5533 no . .
C7 H8 2.6641 no . .
C7 H12 3.5111 no . .
C7 H19 2.6741 no . .
C8 H7A 2.7823 no . .
C8 H7B 3.3121 no . .
C8 H19 3.2515 no . .
C8 H24 3.2604 no . .
C9 H3 2.8644 no . .
C9 H5A 3.2874 no . .
C9 H5B 2.5851 no . .
C9 H10A 3.2631 no . .
C9 H10B 2.5681 no . .
C9 H13 2.6738 no . .
C9 H18 2.6800 no . .
C10 H3 3.1611 no . .
C10 H5A 2.6131 no . .
C10 H5B 3.2076 no . .
C10 H9A 2.6020 no . .
C10 H9B 2.6203 no . .
C11 H22 3.2512 no . .
C12 H3 3.3350 no . .
C12 H5A 2.8314 no . .
C12 H5B 3.4897 no . .
C12 H7A 3.0659 no . .
C12 H20 3.2547 no . .
C12 H21 3.2677 no . .
C13 H5B 3.0781 no . .
C13 H9A 2.7708 no . .
C13 H9B 3.3218 no . .
C13 H18 3.2545 no . .
C13 H23 3.2648 no . .
C14 H17 3.2540 no . .
C15 H16 3.2543 no . .
C16 H15 3.2564 no . .
C17 H14 3.2540 no . .
C18 H3 3.4855 no . .
C18 H5B 3.0214 no . .
C18 H9A 3.1510 no . .
C18 H9B 2.5665 no . .
C18 H13 3.2549 no . .
C18 H23 3.2645 no . .
C19 H7A 3.1000 no . .
C19 H7B 2.5557 no . .
C19 H8 3.2508 no . .
C19 H24 3.2615 no . .
C20 H3 2.5615 no . .
C20 H5B 3.3353 no . .
C20 H7A 3.1910 no . .
C20 H12 3.2553 no . .
C20 H21 3.2648 no . .
C21 H12 3.2645 no . .
C21 H20 3.2595 no . .
C22 H11 3.2497 no . .
C23 H13 3.2622 no . .
C23 H18 3.2593 no . .
C24 H8 3.2576 no . .
C24 H19 3.2584 no . .
H3 H5A 2.8858 no . .
H3 H5B 2.3687 no . .
H3 H7A 2.7075 no . .
H3 H7B 2.4020 no . .
H3 H9B 2.3025 no . .
H3 H18 3.0339 no . .
H3 H20 2.3394 no . .
H5A H10A 2.4317 no . .
H5A H10B 3.5049 no . .
H5A H12 2.5686 no . .
H5B H9A 3.4993 no . .
H5B H9B 2.8694 no . .
H5B H10A 3.4818 no . .
H5B H13 3.3384 no . .
H5B H18 3.2537 no . .
H5B H20 3.3770 no . .
H7A H8 2.7679 no . .
H7A H12 3.2395 no . .
H7A H19 3.2922 no . .
H7A H20 3.4385 no . .
H7B H19 2.3425 no . .
H8 H12 3.1587 no . .
H8 H17 2.3326 no . .
H9A H10A 3.4709 no . .
H9A H10B 2.3614 no . .
H9A H13 2.7203 no . .
H9A H18 3.3449 no . .
H9B H10A 3.5452 no . .
H9B H10B 2.8521 no . .
H9B H18 2.3521 no . .
H11 H12 2.3326 no . .
H11 H21 2.3365 no . .
H13 H16 2.3276 no . .
H14 H19 2.3356 no . .
H14 H24 2.3342 no . .
H15 H18 2.3371 no . .
H15 H23 2.3383 no . .
H16 H23 2.3393 no . .
H17 H24 2.3393 no . .
H20 H22 2.3349 no . .
H21 H22 2.3367 no . .
O25 H10A 3.4400 no . 7_556
O25 H10B 2.8063 no . 7_556
N26 H9B 3.5267 no . 1_545
N26 H18 3.1111 no . 1_545
C2 H10B 2.9754 no . 7_556
C4 H11 3.5457 no . 5_555
C4 H14 3.2299 no . 7_566
C5 H18 3.0628 no . 1_545
C5 H23 3.2132 no . 6_545
C6 H23 3.2726 no . 6_545
C6 H24 3.4464 no . 3_566
C7 H12 3.5192 no . 1_565
C7 H17 3.5854 no . 3_566
C8 H7A 3.5961 no . 3_566
C8 H8 3.4875 no . 3_556
C8 H9A 3.5724 no . 7_556
C8 H10B 3.3515 no . 7_556
C8 H17 3.3614 no . 3_556
C8 H19 3.1175 no . 1_545
C9 H14 2.9380 no . 7_566
C9 H19 3.4405 no . 7_566
C10 H10B 3.4548 no . 7_556
C11 H14 3.0871 no . 3_566
C11 H17 3.3612 no . 3_556
C11 H20 3.3013 no . 1_545
C11 H22 3.2489 no . 1_545
C11 H23 3.5901 no . 6_545
C11 H24 3.2729 no . 3_556
C11 H24 3.2581 no . 3_566
C12 H17 3.2405 no . 3_556
C12 H20 3.0662 no . 1_545
C12 H23 3.3143 no . 6_545
C12 H24 3.4696 no . 3_566
C13 H11 3.1381 no . 5_555
C13 H15 3.3620 no . 1_545
C13 H18 3.2475 no . 1_545
C13 H21 3.5539 no . 5_545
C13 H21 3.5480 no . 5_555
C13 H24 3.2798 no . 7_556
C14 H9A 3.3585 no . 7_556
C14 H9A 3.0953 no . 7_566
C14 H9B 3.4779 no . 7_566
C14 H10B 3.2176 no . 7_556
C14 H13 3.3320 no . 7_556
C14 H17 3.0825 no . 1_565
C15 H5B 3.3909 no . 6_555
C15 H13 3.3458 no . 1_565
C15 H15 3.2209 no . 6_545
C15 H16 3.2530 no . 1_565
C15 H21 3.1188 no . 5_555
C16 H11 3.4645 no . 5_555
C16 H15 3.1002 no . 1_545
C16 H20 3.2650 no . 6_545
C16 H21 3.4890 no . 5_545
C16 H21 3.2498 no . 5_555
C16 H22 3.2970 no . 5_545
C16 H22 3.3982 no . 6_545
C17 H7A 2.8457 no . 3_566
C17 H8 3.2126 no . 3_556
C17 H9A 2.9978 no . 7_556
C17 H11 3.4281 no . 3_556
C17 H12 3.4955 no . 3_556
C17 H14 3.3669 no . 1_545
C17 H19 3.2284 no . 1_545
C18 H13 3.0781 no . 1_565
C18 H14 3.5831 no . 7_566
C18 H15 3.4933 no . 6_545
C18 H21 3.4194 no . 5_555
C19 H8 3.3602 no . 1_565
C19 H9A 3.2923 no . 7_566
C19 H10B 2.8764 no . 7_556
C19 H17 3.2030 no . 1_565
C20 H11 3.3057 no . 1_565
C20 H12 3.2551 no . 1_565
C20 H16 3.0100 no . 6_555
C20 H23 3.5092 no . 6_545
C20 H23 3.4553 no . 6_555
C20 H24 3.1837 no . 3_566
C21 H13 3.3066 no . 5_455
C21 H14 3.3981 no . 3_566
C21 H16 3.3902 no . 5_455
C21 H22 3.5683 no . 2_555
C21 H24 3.0037 no . 3_566
C22 H11 3.0681 no . 1_565
C22 H16 3.3648 no . 5_455
C22 H16 2.9623 no . 6_555
C22 H21 3.4765 no . 2_555
C22 H22 3.0747 no . 2_555
C22 H24 2.9521 no . 3_566
C23 H5B 3.2703 no . 6_555
C23 H15 3.3353 no . 6_545
C23 H20 3.2177 no . 6_545
C23 H21 3.0186 no . 5_555
C24 H7A 2.8786 no . 3_566
C24 H9A 2.8914 no . 7_556
C24 H10B 3.5986 no . 7_556
C24 H11 3.1494 no . 3_556
C24 H13 3.0964 no . 7_556
H3 H5A 2.7225 no . 1_565
H3 H10A 3.4135 no . 1_565
H3 H12 3.4230 no . 1_565
H5A H3 2.7225 no . 1_545
H5A H7B 3.3982 no . 1_545
H5A H9B 3.3240 no . 1_545
H5A H18 2.7042 no . 1_545
H5A H20 3.0250 no . 1_545
H5A H23 2.9420 no . 6_545
H5B C15 3.3909 no . 6_545
H5B C23 3.2703 no . 6_545
H5B H15 2.8872 no . 6_545
H5B H18 2.8977 no . 1_545
H5B H23 2.6510 no . 6_545
H7A C8 3.5961 no . 3_566
H7A C17 2.8457 no . 3_566
H7A C24 2.8786 no . 3_566
H7A H12 3.0135 no . 1_565
H7A H17 2.8635 no . 3_566
H7A H24 2.8956 no . 3_566
H7B H5A 3.3982 no . 1_565
H7B H8 3.3330 no . 1_565
H7B H10A 2.7778 no . 1_565
H7B H12 3.0790 no . 1_565
H8 C8 3.4875 no . 3_556
H8 C17 3.2126 no . 3_556
H8 C19 3.3602 no . 1_545
H8 H7B 3.3330 no . 1_545
H8 H8 3.0528 no . 3_556
H8 H17 2.5017 no . 3_556
H8 H19 2.9071 no . 1_545
H9A C8 3.5724 no . 7_556
H9A C14 3.3585 no . 7_556
H9A C14 3.0953 no . 7_566
H9A C17 2.9978 no . 7_556
H9A C19 3.2923 no . 7_566
H9A C24 2.8914 no . 7_556
H9A H11 3.5378 no . 5_555
H9A H14 2.3744 no . 7_566
H9A H17 3.2199 no . 7_556
H9A H19 2.7818 no . 7_566
H9A H24 3.0756 no . 7_556
H9B N26 3.5267 no . 1_565
H9B C14 3.4779 no . 7_566
H9B H5A 3.3240 no . 1_565
H9B H10A 3.0808 no . 1_565
H9B H14 2.8927 no . 7_566
H9B H19 3.1794 no . 7_566
H10A O25 3.4400 no . 7_556
H10A H3 3.4135 no . 1_545
H10A H7B 2.7778 no . 1_545
H10A H9B 3.0808 no . 1_545
H10A H10B 3.5216 no . 7_556
H10A H19 3.5822 no . 1_545
H10A H19 3.5303 no . 7_556
H10B O25 2.8063 no . 7_556
H10B C2 2.9754 no . 7_556
H10B C8 3.3515 no . 7_556
H10B C10 3.4548 no . 7_556
H10B C14 3.2176 no . 7_556
H10B C19 2.8764 no . 7_556
H10B C24 3.5986 no . 7_556
H10B H10A 3.5216 no . 7_556
H10B H10B 3.3174 no . 7_556
H10B H19 3.1627 no . 7_556
H10B H19 3.3827 no . 7_566
H11 C4 3.5457 no . 5_445
H11 C13 3.1381 no . 5_445
H11 C16 3.4645 no . 5_445
H11 C17 3.4281 no . 3_556
H11 C20 3.3057 no . 1_545
H11 C22 3.0681 no . 1_545
H11 C24 3.1494 no . 3_556
H11 H9A 3.5378 no . 5_445
H11 H13 3.1700 no . 5_445
H11 H14 2.9649 no . 3_566
H11 H17 2.9851 no . 3_556
H11 H20 3.2144 no . 1_545
H11 H22 2.7887 no . 1_545
H11 H24 2.4222 no . 3_556
H12 C7 3.5192 no . 1_545
H12 C17 3.4955 no . 3_556
H12 C20 3.2551 no . 1_545
H12 H3 3.4230 no . 1_545
H12 H7A 3.0135 no . 1_545
H12 H7B 3.0790 no . 1_545
H12 H17 2.7534 no . 3_556
H12 H20 2.7962 no . 1_545
H12 H24 3.3358 no . 3_556
H13 C14 3.3320 no . 7_556
H13 C15 3.3458 no . 1_545
H13 C18 3.0781 no . 1_545
H13 C21 3.3066 no . 5_545
H13 C24 3.0964 no . 7_556
H13 H11 3.1700 no . 5_555
H13 H14 3.0663 no . 7_556
H13 H15 3.2820 no . 1_545
H13 H18 2.7959 no . 1_545
H13 H21 2.9449 no . 5_545
H13 H22 3.4680 no . 5_545
H13 H24 2.6348 no . 7_556
H14 C4 3.2299 no . 7_566
H14 C9 2.9380 no . 7_566
H14 C11 3.0871 no . 3_566
H14 C17 3.3669 no . 1_565
H14 C18 3.5831 no . 7_566
H14 C21 3.3981 no . 3_566
H14 H9A 2.3744 no . 7_566
H14 H9B 2.8927 no . 7_566
H14 H11 2.9649 no . 3_566
H14 H13 3.0663 no . 7_556
H14 H17 2.8855 no . 1_565
H14 H18 3.5720 no . 7_566
H14 H21 3.5010 no . 3_566
H15 C13 3.3620 no . 1_565
H15 C15 3.2209 no . 6_555
H15 C16 3.1002 no . 1_565
H15 C18 3.4933 no . 6_555
H15 C23 3.3353 no . 6_555
H15 H5B 2.8872 no . 6_555
H15 H13 3.2820 no . 1_565
H15 H15 3.4863 no . 6_545
H15 H15 3.4863 no . 6_555
H15 H16 2.8194 no . 1_565
H15 H21 3.5141 no . 5_555
H16 C15 3.2530 no . 1_545
H16 C20 3.0100 no . 6_545
H16 C21 3.3902 no . 5_545
H16 C22 3.3648 no . 5_545
H16 C22 2.9623 no . 6_545
H16 H15 2.8194 no . 1_545
H16 H20 2.6831 no . 6_545
H16 H21 2.8126 no . 5_545
H16 H22 2.7525 no . 5_545
H16 H22 2.6005 no . 6_545
H17 C7 3.5854 no . 3_566
H17 C8 3.3614 no . 3_556
H17 C11 3.3612 no . 3_556
H17 C12 3.2405 no . 3_556
H17 C14 3.0825 no . 1_545
H17 C19 3.2030 no . 1_545
H17 H7A 2.8635 no . 3_566
H17 H8 2.5017 no . 3_556
H17 H9A 3.2199 no . 7_556
H17 H11 2.9851 no . 3_556
H17 H12 2.7534 no . 3_556
H17 H14 2.8855 no . 1_545
H17 H19 3.1023 no . 1_545
H18 N26 3.1111 no . 1_565
H18 C5 3.0628 no . 1_565
H18 C13 3.2475 no . 1_565
H18 H5A 2.7042 no . 1_565
H18 H5B 2.8977 no . 1_565
H18 H13 2.7959 no . 1_565
H18 H14 3.5720 no . 7_566
H18 H23 3.4923 no . 6_555
H19 C8 3.1175 no . 1_565
H19 C9 3.4405 no . 7_566
H19 C17 3.2284 no . 1_565
H19 H8 2.9071 no . 1_565
H19 H9A 2.7818 no . 7_566
H19 H9B 3.1794 no . 7_566
H19 H10A 3.5822 no . 1_565
H19 H10A 3.5303 no . 7_556
H19 H10B 3.1627 no . 7_556
H19 H10B 3.3827 no . 7_566
H19 H17 3.1023 no . 1_565
H20 C11 3.3013 no . 1_565
H20 C12 3.0662 no . 1_565
H20 C16 3.2650 no . 6_555
H20 C23 3.2177 no . 6_555
H20 H5A 3.0250 no . 1_565
H20 H11 3.2144 no . 1_565
H20 H12 2.7962 no . 1_565
H20 H16 2.6831 no . 6_555
H20 H23 2.5929 no . 6_555
H21 C13 3.5480 no . 5_445
H21 C13 3.5539 no . 5_455
H21 C15 3.1188 no . 5_445
H21 C16 3.2498 no . 5_445
H21 C16 3.4890 no . 5_455
H21 C18 3.4194 no . 5_445
H21 C22 3.4765 no . 2_555
H21 C23 3.0186 no . 5_445
H21 H13 2.9449 no . 5_455
H21 H14 3.5010 no . 3_566
H21 H15 3.5141 no . 5_445
H21 H16 2.8126 no . 5_455
H21 H21 3.5828 no . 2_555
H21 H22 3.3159 no . 2_555
H21 H23 3.3509 no . 5_445
H21 H24 3.4145 no . 3_566
H22 C11 3.2489 no . 1_565
H22 C16 3.2970 no . 5_455
H22 C16 3.3982 no . 6_555
H22 C21 3.5683 no . 2_555
H22 C22 3.0747 no . 2_555
H22 H11 2.7887 no . 1_565
H22 H13 3.4680 no . 5_455
H22 H16 2.7525 no . 5_455
H22 H16 2.6005 no . 6_555
H22 H21 3.3159 no . 2_555
H22 H22 2.3375 no . 2_555
H22 H23 3.5936 no . 6_555
H22 H24 3.3283 no . 3_566
H23 C5 3.2132 no . 6_555
H23 C6 3.2726 no . 6_555
H23 C11 3.5901 no . 6_555
H23 C12 3.3143 no . 6_555
H23 C20 3.4553 no . 6_545
H23 C20 3.5092 no . 6_555
H23 H5A 2.9420 no . 6_555
H23 H5B 2.6510 no . 6_555
H23 H18 3.4923 no . 6_545
H23 H20 2.5929 no . 6_545
H23 H21 3.3509 no . 5_555
H23 H22 3.5936 no . 6_545
H24 C6 3.4464 no . 3_566
H24 C11 3.2729 no . 3_556
H24 C11 3.2581 no . 3_566
H24 C12 3.4696 no . 3_566
H24 C13 3.2798 no . 7_556
H24 C20 3.1837 no . 3_566
H24 C21 3.0037 no . 3_566
H24 C22 2.9521 no . 3_566
H24 H7A 2.8956 no . 3_566
H24 H9A 3.0756 no . 7_556
H24 H11 2.4222 no . 3_556
H24 H12 3.3358 no . 3_556
H24 H13 2.6348 no . 7_556
H24 H21 3.4145 no . 3_566
H24 H22 3.3283 no . 3_566

loop_
_geom_torsion_atom_site_label_1
_geom_torsion_atom_site_label_2
_geom_torsion_atom_site_label_3
_geom_torsion_atom_site_label_4
_geom_torsion
_geom_torsion_publ_flag
_geom_torsion_site_symmetry_1
_geom_torsion_site_symmetry_2
_geom_torsion_site_symmetry_3
_geom_torsion_site_symmetry_4
N2 O25 C10 N26 67.22(11) no . . . .
C10 O25 N2 C3 -66.61(10) no . . . .
C10 O25 N2 C7 177.90(8) no . . . .
O25 N2 C3 C5 59.53(10) no . . . .
O25 N2 C3 C6 179.73(8) no . . . .
O25 N2 C7 C2 -73.93(10) no . . . .
C3 N2 C7 C2 172.92(8) no . . . .
C7 N2 C3 C5 169.87(8) no . . . .
C7 N2 C3 C6 -69.93(12) no . . . .
C5 N26 C9 C4 -59.33(13) no . . . .
C9 N26 C5 C3 -72.03(12) no . . . .
C5 N26 C10 O25 -58.07(13) no . . . .
C10 N26 C5 C3 51.88(13) no . . . .
C9 N26 C10 O25 67.04(13) no . . . .
C10 N26 C9 C4 178.73(9) no . . . .
C7 C2 C8 C17 -175.02(10) no . . . .
C8 C2 C7 N2 -57.27(14) no . . . .
C7 C2 C19 C14 174.64(10) no . . . .
C19 C2 C7 N2 126.30(11) no . . . .
C8 C2 C19 C14 -1.83(17) no . . . .
C19 C2 C8 C17 1.47(18) no . . . .
N2 C3 C5 N26 -54.83(12) no . . . .
N2 C3 C6 C12 -48.72(14) no . . . .
N2 C3 C6 C20 133.69(10) no . . . .
C5 C3 C6 C12 70.22(13) no . . . .
C5 C3 C6 C20 -107.38(12) no . . . .
C6 C3 C5 N26 -175.25(9) no . . . .
C9 C4 C13 C16 -179.67(10) no . . . .
C13 C4 C9 N26 -60.75(14) no . . . .
C9 C4 C18 C15 -179.91(10) no . . . .
C18 C4 C9 N26 118.99(12) no . . . .
C13 C4 C18 C15 -0.17(18) no . . . .
C18 C4 C13 C16 0.58(18) no . . . .
C3 C6 C12 C11 -177.34(10) no . . . .
C3 C6 C20 C22 177.54(10) no . . . .
C12 C6 C20 C22 -0.12(18) no . . . .
C20 C6 C12 C11 0.28(18) no . . . .
C2 C8 C17 C24 0.33(19) no . . . .
C12 C11 C21 C22 -0.60(19) no . . . .
C21 C11 C12 C6 0.07(19) no . . . .
C4 C13 C16 C23 -0.21(19) no . . . .
C19 C14 C24 C17 1.41(19) no . . . .
C24 C14 C19 C2 0.40(19) no . . . .
C18 C15 C23 C16 0.99(19) no . . . .
C23 C15 C18 C4 -0.63(19) no . . . .
C13 C16 C23 C15 -0.58(19) no . . . .
C8 C17 C24 C14 -1.77(19) no . . . .
C6 C20 C22 C21 -0.41(19) no . . . .
C11 C21 C22 C20 0.76(19) no . . . .
